data_7246203
loop_
_publ_author_name
'Wang, Xiuli'
'Wang, Yue'
'Xu, Na'
'Ma, Jianxin'
'Liu, Guocheng'

_publ_section_title
;
 Electrochemical and fluorescence sensing performance of four new
 coordination polymers tuned by different metal ions and dicarboxylic
 acids
;
_journal_issue 7
_journal_name_full CrystEngComm
_journal_page_first 1186
_journal_page_last 1192
_journal_paper_doi 10.1039/D2CE01484J
_journal_volume 25
_journal_year 2023
_chemical_formula_moiety 'C32 H28 N4 Ni O9 S, H2 O'
_chemical_formula_sum 'C32 H30 N4 Ni O10 S'
_chemical_formula_weight 721.37
_space_group_crystal_system triclinic
_space_group_IT_number 2
_space_group_name_Hall '-P 1'
_space_group_name_H-M_alt 'P -1'
_atom_sites_solution_hydrogens mixed
_atom_sites_solution_primary dual
_audit_creation_date 2021-06-11
_audit_creation_method
;
Olex2 1.3
(compiled 2020.02.04 svn.rd84adfe8 for OlexSys, GUI svn.r6032)
;
_audit_update_record
;
2022-06-21 deposited with the CCDC.	2023-01-06 downloaded from the CCDC.
;
_cell_angle_alpha 76.7520(10)
_cell_angle_beta 73.6660(10)
_cell_angle_gamma 80.3940(10)
_cell_formula_units_Z 2
_cell_length_a 9.2921(3)
_cell_length_b 13.1111(4)
_cell_length_c 13.6693(5)
_cell_measurement_reflns_used 6880
_cell_measurement_temperature 296.15
_cell_measurement_theta_max 25.127
_cell_measurement_theta_min 1.628
_cell_volume 1546.20(9)
_computing_cell_refinement 'SAINT+ Ver. 2016.5-0 (Bruker-AXS, 2016)'
_computing_data_collection 'APEX3 Ver. 2016.5-0 (Bruker-AXS, 2016)'
_computing_data_reduction 'SAINT+ Ver. 2016.5-0 (Bruker-AXS, 2016)'
_computing_molecular_graphics 'OLEX2 (Dolomanov et al., 2009)'
_computing_publication_material 'OLEX2 (Dolomanov et al., 2009)'
_computing_structure_refinement 'XL (Sheldrick, 2015b)'
_computing_structure_solution 'XT (Sheldrick, 2015a)'
_diffrn_ambient_temperature 296.15
_diffrn_detector 'charge-coupled device (CCD) area detector'
_diffrn_detector_area_resol_mean 7.9
_diffrn_detector_type 'Bruker APEX II'
_diffrn_measured_fraction_theta_full 0.998
_diffrn_measured_fraction_theta_max 0.990
_diffrn_measurement_device 'three-circle diffractometer'
_diffrn_measurement_device_type 'Bruker APEX II Quazar'
_diffrn_measurement_method '0.5\% \w and 0.5\% \f scans'
_diffrn_radiation_collimation 'focusing mirrors'
_diffrn_radiation_detector 'Bruker APEX II'
_diffrn_radiation_monochromator 'mirror optics'
_diffrn_radiation_probe x-ray
_diffrn_radiation_type 'Mo K\a'
_diffrn_radiation_wavelength 0.71073
_diffrn_radiation_xray_symbol K-L~3~
_diffrn_reflns_av_R_equivalents 0.0110
_diffrn_reflns_av_unetI/netI 0.0202
_diffrn_reflns_Laue_measured_fraction_full 0.998
_diffrn_reflns_Laue_measured_fraction_max 0.990
_diffrn_reflns_limit_h_max 12
_diffrn_reflns_limit_h_min -12
_diffrn_reflns_limit_k_max 14
_diffrn_reflns_limit_k_min -17
_diffrn_reflns_limit_l_max 16
_diffrn_reflns_limit_l_min -18
_diffrn_reflns_number 11411
_diffrn_reflns_point_group_measured_fraction_full 0.998
_diffrn_reflns_point_group_measured_fraction_max 0.990
_diffrn_reflns_theta_full 25.242
_diffrn_reflns_theta_max 28.315
_diffrn_reflns_theta_min 1.605
_diffrn_source 'microfocus sealed X-ray tube'
_diffrn_source_current 30.0
_diffrn_source_power 1.2
_diffrn_source_type 'Incoatec I\ms'
_diffrn_source_voltage 40.0
_diffrn_standards_number 0
_exptl_absorpt_coefficient_mu 0.762
_exptl_absorpt_correction_T_max 0.87
_exptl_absorpt_correction_T_min 0.86
_exptl_absorpt_correction_type multi-scan
_exptl_absorpt_process_details
;
SADABS-2016/2 (Krause et al., 2015) was used for absorption correction.
;
_exptl_crystal_colour green
_exptl_crystal_colour_primary green
_exptl_crystal_density_diffrn 1.549
_exptl_crystal_density_method 'not measured'
_exptl_crystal_description block
_exptl_crystal_F_000 748
_exptl_crystal_size_max 0.24
_exptl_crystal_size_mid 0.22
_exptl_crystal_size_min 0.2
_refine_diff_density_max 0.333
_refine_diff_density_min -0.328
_refine_diff_density_rms 0.050
_refine_ls_extinction_method none
_refine_ls_goodness_of_fit_ref 1.042
_refine_ls_hydrogen_treatment mixed
_refine_ls_matrix_type full
_refine_ls_number_parameters 442
_refine_ls_number_reflns 7631
_refine_ls_number_restraints 0
_refine_ls_restrained_S_all 1.042
_refine_ls_R_factor_all 0.0342
_refine_ls_R_factor_gt 0.0286
_refine_ls_shift/su_max 0.001
_refine_ls_shift/su_mean 0.000
_refine_ls_structure_factor_coef Fsqd
_refine_ls_weighting_details 'w=1/[\s^2^(Fo^2^)+(0.0388P)^2^+0.5551P] where P=(Fo^2^+2Fc^2^)/3'
_refine_ls_weighting_scheme calc
_refine_ls_wR_factor_gt 0.0747
_refine_ls_wR_factor_ref 0.0777
_reflns_Friedel_coverage 0.000
_reflns_number_gt 6700
_reflns_number_total 7631
_reflns_threshold_expression 'I > 2\s(I)'
_cod_data_source_file d2ce01484j2.cif
_cod_data_source_block 20210521wy1_0m
_cod_depositor_comments 'Adding full bibliography for 7246202--7246205.cif.'
_cod_database_code 7246203
_shelx_shelxl_version_number 2018/3
_shelx_space_group_comment
;
The symmetry employed for this shelxl refinement is uniquely defined
by the following loop, which should always be used as a source of
symmetry information in preference to the above space-group names.
They are only intended as comments.
;
_olex2_refinement_description
;
1. Fixed Uiso
 At 1.2 times of:
  All C(H) groups, All C(H,H) groups, All N(H) groups
 At 1.5 times of:
  All O(H) groups, All O(H,H) groups
2.a Rotating group:
 O1W(H1WA,H1WB), O2W(H2WA,H2WB)
2.b Secondary CH2 refined with riding coordinates:
 C13(H13A,H13B), C26(H26A,H26B)
2.c Aromatic/amide H refined with riding coordinates:
 N2(H2), N4(H4), C10(H10), C12(H12), C14(H14), C15(H15), C17(H17), C18(H18),
 C19(H19), C20(H20), C21(H21), C22(H22), C23(H23), C24(H24), C27(H27), C28(H28),
  C29(H29), C30(H30), C31(H31), C32(H32)
;
_olex2_submission_special_instructions 'No special instructions were received'

loop_
_space_group_symop_operation_xyz
'x, y, z'
'-x, -y, -z'

loop_
_atom_site_label
_atom_site_type_symbol
_atom_site_fract_x
_atom_site_fract_y
_atom_site_fract_z
_atom_site_U_iso_or_equiv
_atom_site_adp_type
_atom_site_occupancy
_atom_site_site_symmetry_order
_atom_site_calc_flag
_atom_site_refinement_flags_posn
_atom_site_refinement_flags_adp
_atom_site_refinement_flags_occupancy
_atom_site_disorder_assembly
_atom_site_disorder_group
Ni1 Ni 0.51703(2) 0.80461(2) 0.48722(2) 0.02108(6) Uani 1 1 d . . . . .
S1 S -0.01212(6) 0.23568(4) 1.08861(4) 0.04442(11) Uani 1 1 d . . . . .
O1 O 1.48789(12) 0.85589(8) -0.37193(7) 0.0270(2) Uani 1 1 d . . . . .
O2 O 0.72120(12) 0.85414(9) 0.40286(8) 0.0331(2) Uani 1 1 d . . . . .
O1W O 0.41494(12) 0.94672(8) 0.42735(8) 0.0277(2) Uani 1 1 d . . . . .
H1WA H 0.347654 0.970557 0.475933 0.042 Uiso 1 1 d R U . . .
H1WB H 0.478564 0.991887 0.405692 0.042 Uiso 1 1 d R U . . .
O2W O 0.63278(12) 0.66012(8) 0.54032(8) 0.0319(2) Uani 1 1 d . . . . .
H2WA H 0.621834 0.652023 0.605335 0.048 Uiso 1 1 d R U . . .
H2WB H 0.726993 0.662443 0.514255 0.048 Uiso 1 1 d R U . . .
O5 O -0.28171(14) 0.58382(9) 0.99271(9) 0.0377(3) Uani 1 1 d . . . . .
O6 O 1.53332(13) 0.70036(8) -0.27121(8) 0.0349(2) Uani 1 1 d . . . . .
O7 O 0.82248(13) 0.92873(10) 0.49564(9) 0.0380(3) Uani 1 1 d . . . . .
O8 O 0.00120(15) 0.38568(10) 0.76008(9) 0.0419(3) Uani 1 1 d . . . . .
N1 N -0.48932(14) 0.74572(9) 1.35595(9) 0.0257(2) Uani 1 1 d . . . . .
N2 N -0.42208(14) 0.47686(10) 1.12415(10) 0.0279(3) Uani 1 1 d . . . . .
H2 H -0.430875 0.414214 1.160358 0.033 Uiso 1 1 calc R U . . .
N3 N 0.31104(14) 0.73971(9) 0.56307(9) 0.0263(2) Uani 1 1 d . . . . .
N4 N -0.10438(14) 0.53871(10) 0.81188(10) 0.0297(3) Uani 1 1 d . . . . .
H4 H -0.136905 0.570539 0.863661 0.036 Uiso 1 1 calc R U . . .
O9 O 1.31910(16) 0.98805(12) 0.06929(9) 0.0519(4) Uani 1 1 d . . . . .
C1 C -0.51907(16) 0.62634(11) 1.21838(10) 0.0240(3) Uani 1 1 d . . . . .
O3W O 0.0490(2) 0.37533(19) 0.55073(13) 0.0716(5) Uani 1 1 d . . . . .
H3WA H 0.028(4) 0.376(3) 0.612(3) 0.107 Uiso 1 1 d . U . . .
C2 C 0.95997(15) 0.91432(11) 0.32475(11) 0.0236(3) Uani 1 1 d . . . . .
C3 C 1.49193(15) 0.79802(11) -0.28492(11) 0.0249(3) Uani 1 1 d . . . . .
C4 C -0.05679(16) 0.43629(12) 0.82993(11) 0.0274(3) Uani 1 1 d . . . . .
C5 C 1.44374(16) 0.84883(12) -0.19102(11) 0.0267(3) Uani 1 1 d . . . . .
C6 C 0.82462(15) 0.89686(11) 0.41598(11) 0.0239(3) Uani 1 1 d . . . . .
C7 C -0.17891(16) 0.40403(11) 1.03504(11) 0.0260(3) Uani 1 1 d . . . . .
C8 C -0.29787(17) 0.49537(11) 1.04725(11) 0.0260(3) Uani 1 1 d . . . . .
C9 C 0.04118(16) 0.64909(12) 0.65571(11) 0.0261(3) Uani 1 1 d . . . . .
C10 C 1.07176(16) 0.97206(11) 0.32744(11) 0.0261(3) Uani 1 1 d . . . . .
H10 H 1.065972 0.995636 0.387775 0.031 Uiso 1 1 calc R U . . .
C11 C -0.07301(16) 0.38149(11) 0.94078(11) 0.0265(3) Uani 1 1 d . . . . .
C12 C -0.38240(16) 0.62500(12) 1.24043(12) 0.0295(3) Uani 1 1 d . . . . .
H12 H -0.297622 0.584086 1.209254 0.035 Uiso 1 1 calc R U . . .
C13 C -0.54199(17) 0.56048(12) 1.14749(12) 0.0296(3) Uani 1 1 d . . . . .
H13A H -0.635932 0.529473 1.179554 0.036 Uiso 1 1 calc R U . . .
H13B H -0.552219 0.606605 1.082742 0.036 Uiso 1 1 calc R U . . .
C14 C 0.97372(17) 0.87721(13) 0.23483(12) 0.0308(3) Uani 1 1 d . . . . .
H14 H 0.901450 0.837089 0.232648 0.037 Uiso 1 1 calc R U . . .
C15 C 0.18112(18) 0.79832(12) 0.59479(13) 0.0335(3) Uani 1 1 d . . . . .
H15 H 0.182036 0.870677 0.586153 0.040 Uiso 1 1 calc R U . . .
C16 C 1.19992(17) 0.95868(12) 0.15206(11) 0.0296(3) Uani 1 1 d . . . . .
C17 C -0.37209(16) 0.68489(12) 1.30920(12) 0.0295(3) Uani 1 1 d . . . . .
H17 H -0.279292 0.682582 1.323403 0.035 Uiso 1 1 calc R U . . .
C18 C -0.61964(17) 0.75079(12) 1.33050(12) 0.0315(3) Uani 1 1 d . . . . .
H18 H -0.701099 0.795669 1.359393 0.038 Uiso 1 1 calc R U . . .
C19 C -0.63950(17) 0.69285(13) 1.26354(12) 0.0315(3) Uani 1 1 d . . . . .
H19 H -0.732669 0.698367 1.248875 0.038 Uiso 1 1 calc R U . . .
C20 C 0.30630(17) 0.63545(12) 0.57723(13) 0.0327(3) Uani 1 1 d . . . . .
H20 H 0.395376 0.593180 0.555436 0.039 Uiso 1 1 calc R U . . .
C21 C 0.04519(18) 0.75637(12) 0.63991(13) 0.0339(3) Uani 1 1 d . . . . .
H21 H -0.042978 0.800346 0.659458 0.041 Uiso 1 1 calc R U . . .
C22 C 1.19093(17) 0.99462(12) 0.24154(11) 0.0284(3) Uani 1 1 d . . . . .
H22 H 1.264463 1.033615 0.243808 0.034 Uiso 1 1 calc R U . . .
C23 C 0.17546(18) 0.58828(12) 0.62256(14) 0.0344(3) Uani 1 1 d . . . . .
H23 H 0.177377 0.515697 0.630874 0.041 Uiso 1 1 calc R U . . .
C24 C 1.09299(19) 0.89877(14) 0.14823(12) 0.0358(4) Uani 1 1 d . . . . .
H24 H 1.101014 0.873365 0.088508 0.043 Uiso 1 1 calc R U . . .
C25 C 1.35451(19) 0.93820(15) -0.01570(12) 0.0381(4) Uani 1 1 d . . . . .
C26 C -0.10370(17) 0.59923(13) 0.70800(12) 0.0324(3) Uani 1 1 d . . . . .
H26A H -0.188052 0.654114 0.712642 0.039 Uiso 1 1 calc R U . . .
H26B H -0.117141 0.553132 0.665719 0.039 Uiso 1 1 calc R U . . .
C27 C 1.4860(2) 0.79785(13) -0.10073(12) 0.0387(4) Uani 1 1 d . . . . .
H27 H 1.544205 0.732768 -0.098954 0.046 Uiso 1 1 calc R U . . .
C28 C -0.15742(19) 0.33010(13) 1.11938(12) 0.0350(3) Uani 1 1 d . . . . .
H28 H -0.216090 0.331206 1.186671 0.042 Uiso 1 1 calc R U . . .
C29 C 1.4421(2) 0.84334(15) -0.01331(13) 0.0454(4) Uani 1 1 d . . . . .
H29 H 1.472043 0.809547 0.046597 0.054 Uiso 1 1 calc R U . . .
C30 C 0.02150(19) 0.29217(13) 0.96049(13) 0.0358(3) Uani 1 1 d . . . . .
H30 H 0.096667 0.264962 0.909058 0.043 Uiso 1 1 calc R U . . .
C31 C 1.3570(2) 0.94520(15) -0.19206(13) 0.0409(4) Uani 1 1 d . . . . .
H31 H 1.328557 0.980310 -0.252163 0.049 Uiso 1 1 calc R U . . .
C32 C 1.3118(2) 0.99025(17) -0.10388(14) 0.0474(4) Uani 1 1 d . . . . .
H32 H 1.253027 1.055095 -0.104783 0.057 Uiso 1 1 calc R U . . .
H3WB H 0.016(10) 0.335(7) 0.542(7) 0.37(6) Uiso 1 1 d . . . . .

loop_
_atom_site_aniso_label
_atom_site_aniso_U_11
_atom_site_aniso_U_22
_atom_site_aniso_U_33
_atom_site_aniso_U_23
_atom_site_aniso_U_13
_atom_site_aniso_U_12
Ni1 0.02158(9) 0.02088(9) 0.01957(9) -0.00513(6) -0.00095(6) -0.00465(6)
S1 0.0489(3) 0.0382(2) 0.0409(2) 0.00133(18) -0.0156(2) 0.00449(19)
O1 0.0363(6) 0.0240(5) 0.0190(5) -0.0022(4) -0.0032(4) -0.0076(4)
O2 0.0276(5) 0.0434(6) 0.0284(5) -0.0109(5) 0.0023(4) -0.0151(5)
O1W 0.0295(5) 0.0221(5) 0.0276(5) -0.0036(4) -0.0005(4) -0.0048(4)
O2W 0.0297(5) 0.0347(6) 0.0287(5) -0.0056(4) -0.0055(4) 0.0002(4)
O5 0.0454(7) 0.0261(5) 0.0323(6) -0.0008(4) 0.0019(5) -0.0053(5)
O6 0.0445(6) 0.0274(5) 0.0249(5) -0.0009(4) -0.0016(5) -0.0006(5)
O7 0.0292(6) 0.0571(7) 0.0305(6) -0.0227(5) 0.0008(4) -0.0072(5)
O8 0.0530(7) 0.0422(7) 0.0272(6) -0.0116(5) -0.0025(5) -0.0024(6)
N1 0.0270(6) 0.0248(6) 0.0256(6) -0.0079(5) -0.0050(5) -0.0019(5)
N2 0.0328(6) 0.0237(6) 0.0259(6) -0.0067(5) -0.0016(5) -0.0070(5)
N3 0.0257(6) 0.0253(6) 0.0255(6) -0.0043(5) -0.0009(5) -0.0065(5)
N4 0.0296(6) 0.0317(6) 0.0238(6) -0.0026(5) 0.0006(5) -0.0086(5)
O9 0.0539(8) 0.0755(9) 0.0312(6) -0.0271(6) 0.0161(6) -0.0435(7)
C1 0.0250(6) 0.0253(6) 0.0205(6) -0.0040(5) -0.0038(5) -0.0038(5)
O3W 0.0547(9) 0.1212(16) 0.0414(8) -0.0313(10) -0.0112(7) 0.0031(10)
C2 0.0206(6) 0.0263(7) 0.0231(6) -0.0077(5) -0.0023(5) -0.0021(5)
C3 0.0229(6) 0.0284(7) 0.0207(6) -0.0017(5) -0.0008(5) -0.0074(5)
C4 0.0239(7) 0.0334(7) 0.0249(7) -0.0056(6) -0.0028(5) -0.0094(6)
C5 0.0269(7) 0.0314(7) 0.0188(6) -0.0015(5) -0.0001(5) -0.0086(6)
C6 0.0221(6) 0.0237(6) 0.0238(6) -0.0062(5) -0.0022(5) -0.0003(5)
C7 0.0295(7) 0.0262(7) 0.0232(6) -0.0048(5) -0.0053(5) -0.0079(5)
C8 0.0324(7) 0.0264(7) 0.0208(6) -0.0068(5) -0.0050(5) -0.0075(6)
C9 0.0241(7) 0.0307(7) 0.0211(6) 0.0020(5) -0.0053(5) -0.0071(5)
C10 0.0257(7) 0.0301(7) 0.0245(7) -0.0114(5) -0.0047(5) -0.0033(5)
C11 0.0272(7) 0.0271(7) 0.0262(7) -0.0058(5) -0.0055(6) -0.0077(5)
C12 0.0220(6) 0.0359(8) 0.0329(7) -0.0172(6) -0.0049(6) 0.0012(6)
C13 0.0278(7) 0.0345(8) 0.0296(7) -0.0116(6) -0.0069(6) -0.0052(6)
C14 0.0271(7) 0.0394(8) 0.0293(7) -0.0139(6) -0.0009(6) -0.0137(6)
C15 0.0326(8) 0.0241(7) 0.0367(8) -0.0043(6) 0.0020(6) -0.0043(6)
C16 0.0287(7) 0.0362(8) 0.0233(7) -0.0085(6) 0.0016(6) -0.0118(6)
C17 0.0233(7) 0.0371(8) 0.0311(7) -0.0144(6) -0.0057(6) -0.0026(6)
C18 0.0282(7) 0.0347(8) 0.0315(7) -0.0130(6) -0.0085(6) 0.0082(6)
C19 0.0237(7) 0.0415(8) 0.0318(7) -0.0127(6) -0.0102(6) 0.0033(6)
C20 0.0248(7) 0.0255(7) 0.0437(9) -0.0068(6) -0.0018(6) -0.0035(6)
C21 0.0271(7) 0.0294(7) 0.0361(8) -0.0026(6) 0.0016(6) -0.0002(6)
C22 0.0265(7) 0.0327(7) 0.0290(7) -0.0107(6) -0.0039(6) -0.0099(6)
C23 0.0286(7) 0.0243(7) 0.0466(9) -0.0027(6) -0.0048(7) -0.0066(6)
C24 0.0369(8) 0.0502(9) 0.0249(7) -0.0186(7) 0.0015(6) -0.0179(7)
C25 0.0366(8) 0.0546(10) 0.0234(7) -0.0136(7) 0.0083(6) -0.0248(8)
C26 0.0230(7) 0.0386(8) 0.0314(8) 0.0037(6) -0.0051(6) -0.0092(6)
C27 0.0564(11) 0.0322(8) 0.0275(8) 0.0000(6) -0.0130(7) -0.0089(7)
C28 0.0398(9) 0.0371(8) 0.0265(7) -0.0024(6) -0.0086(6) -0.0041(7)
C29 0.0714(13) 0.0460(10) 0.0221(7) 0.0018(7) -0.0140(8) -0.0233(9)
C30 0.0361(8) 0.0350(8) 0.0351(8) -0.0092(7) -0.0063(7) -0.0017(7)
C31 0.0394(9) 0.0525(10) 0.0277(8) -0.0123(7) -0.0082(7) 0.0095(8)
C32 0.0430(10) 0.0571(11) 0.0397(9) -0.0236(9) -0.0048(8) 0.0108(8)

loop_
_atom_type_symbol
_atom_type_description
_atom_type_scat_dispersion_real
_atom_type_scat_dispersion_imag
_atom_type_scat_source
C C 0.0033 0.0016 'International Tables Vol C Tables 4.2.6.8 and 6.1.1.4'
H H 0.0000 0.0000 'International Tables Vol C Tables 4.2.6.8 and 6.1.1.4'
N N 0.0061 0.0033 'International Tables Vol C Tables 4.2.6.8 and 6.1.1.4'
Ni Ni 0.3393 1.1124 'International Tables Vol C Tables 4.2.6.8 and 6.1.1.4'
O O 0.0106 0.0060 'International Tables Vol C Tables 4.2.6.8 and 6.1.1.4'
S S 0.1246 0.1234 'International Tables Vol C Tables 4.2.6.8 and 6.1.1.4'

loop_
_geom_angle_atom_site_label_1
_geom_angle_atom_site_label_2
_geom_angle_atom_site_label_3
_geom_angle
_geom_angle_site_symmetry_1
_geom_angle_site_symmetry_3
_geom_angle_publ_flag
O1 Ni1 N1 170.78(4) 1_456 1_654 ?
O1 Ni1 N3 84.43(4) 1_456 . ?
O2 Ni1 O1 101.86(4) . 1_456 ?
O2 Ni1 O1W 88.66(4) . . ?
O2 Ni1 O2W 88.17(5) . . ?
O2 Ni1 N1 87.32(4) . 1_654 ?
O2 Ni1 N3 173.13(4) . . ?
O1W Ni1 O1 90.16(4) . 1_456 ?
O1W Ni1 O2W 176.46(4) . . ?
O1W Ni1 N1 89.20(4) . 1_654 ?
O1W Ni1 N3 94.13(4) . . ?
O2W Ni1 O1 92.04(4) . 1_456 ?
O2W Ni1 N1 89.07(4) . 1_654 ?
O2W Ni1 N3 88.85(5) . . ?
N3 Ni1 N1 86.44(5) . 1_654 ?
C30 S1 C28 91.33(8) . . ?
C3 O1 Ni1 126.46(9) . 1_654 ?
C6 O2 Ni1 138.18(9) . . ?
Ni1 O1W H1WA 109.4 . . ?
Ni1 O1W H1WB 109.4 . . ?
H1WA O1W H1WB 104.4 . . ?
Ni1 O2W H2WA 109.5 . . ?
Ni1 O2W H2WB 109.1 . . ?
H2WA O2W H2WB 104.5 . . ?
C17 N1 Ni1 121.09(10) . 1_456 ?
C17 N1 C18 117.01(12) . . ?
C18 N1 Ni1 120.62(10) . 1_456 ?
C8 N2 H2 119.4 . . ?
C8 N2 C13 121.16(13) . . ?
C13 N2 H2 119.4 . . ?
C15 N3 Ni1 123.10(10) . . ?
C15 N3 C20 117.08(13) . . ?
C20 N3 Ni1 119.76(10) . . ?
C4 N4 H4 118.6 . . ?
C4 N4 C26 122.77(13) . . ?
C26 N4 H4 118.6 . . ?
C16 O9 C25 118.91(12) . . ?
C12 C1 C13 123.35(13) . . ?
C12 C1 C19 117.28(13) . . ?
C19 C1 C13 119.37(13) . . ?
H3WA O3W H3WB 111(8) . . ?
C10 C2 C6 120.45(12) . . ?
C14 C2 C6 121.05(13) . . ?
C14 C2 C10 118.45(13) . . ?
O1 C3 C5 117.88(12) . . ?
O6 C3 O1 124.49(13) . . ?
O6 C3 C5 117.63(12) . . ?
O8 C4 N4 123.18(14) . . ?
O8 C4 C11 119.20(14) . . ?
N4 C4 C11 117.61(13) . . ?
C27 C5 C3 119.69(14) . . ?
C31 C5 C3 121.38(13) . . ?
C31 C5 C27 118.93(15) . . ?
O2 C6 C2 116.32(12) . . ?
O7 C6 O2 126.05(13) . . ?
O7 C6 C2 117.59(13) . . ?
C11 C7 C8 127.93(13) . . ?
C28 C7 C8 120.70(13) . . ?
C28 C7 C11 111.36(14) . . ?
O5 C8 N2 121.43(14) . . ?
O5 C8 C7 122.62(13) . . ?
N2 C8 C7 115.91(12) . . ?
C21 C9 C23 117.36(13) . . ?
C21 C9 C26 121.57(14) . . ?
C23 C9 C26 121.07(14) . . ?
C2 C10 H10 119.6 . . ?
C22 C10 C2 120.83(13) . . ?
C22 C10 H10 119.6 . . ?
C7 C11 C4 130.93(13) . . ?
C30 C11 C4 117.81(14) . . ?
C30 C11 C7 111.21(13) . . ?
C1 C12 H12 120.1 . . ?
C1 C12 C17 119.78(13) . . ?
C17 C12 H12 120.1 . . ?
N2 C13 C1 114.78(12) . . ?
N2 C13 H13A 108.6 . . ?
N2 C13 H13B 108.6 . . ?
C1 C13 H13A 108.6 . . ?
C1 C13 H13B 108.6 . . ?
H13A C13 H13B 107.5 . . ?
C2 C14 H14 119.3 . . ?
C24 C14 C2 121.35(14) . . ?
C24 C14 H14 119.3 . . ?
N3 C15 H15 118.5 . . ?
N3 C15 C21 123.07(14) . . ?
C21 C15 H15 118.5 . . ?
O9 C16 C22 115.48(13) . . ?
O9 C16 C24 123.60(13) . . ?
C24 C16 C22 120.91(13) . . ?
N1 C17 C12 123.00(14) . . ?
N1 C17 H17 118.5 . . ?
C12 C17 H17 118.5 . . ?
N1 C18 H18 118.3 . . ?
N1 C18 C19 123.45(13) . . ?
C19 C18 H18 118.3 . . ?
C1 C19 H19 120.3 . . ?
C18 C19 C1 119.36(14) . . ?
C18 C19 H19 120.3 . . ?
N3 C20 H20 118.5 . . ?
N3 C20 C23 122.95(14) . . ?
C23 C20 H20 118.5 . . ?
C9 C21 C15 119.67(14) . . ?
C9 C21 H21 120.2 . . ?
C15 C21 H21 120.2 . . ?
C10 C22 C16 119.46(13) . . ?
C10 C22 H22 120.3 . . ?
C16 C22 H22 120.3 . . ?
C9 C23 H23 120.1 . . ?
C20 C23 C9 119.86(14) . . ?
C20 C23 H23 120.1 . . ?
C14 C24 H24 120.5 . . ?
C16 C24 C14 118.96(13) . . ?
C16 C24 H24 120.5 . . ?
C29 C25 O9 119.84(17) . . ?
C29 C25 C32 121.08(15) . . ?
C32 C25 O9 118.81(17) . . ?
N4 C26 C9 112.37(12) . . ?
N4 C26 H26A 109.1 . . ?
N4 C26 H26B 109.1 . . ?
C9 C26 H26A 109.1 . . ?
C9 C26 H26B 109.1 . . ?
H26A C26 H26B 107.9 . . ?
C5 C27 H27 119.8 . . ?
C29 C27 C5 120.46(17) . . ?
C29 C27 H27 119.8 . . ?
S1 C28 H28 123.5 . . ?
C7 C28 S1 112.97(12) . . ?
C7 C28 H28 123.5 . . ?
C25 C29 C27 119.58(16) . . ?
C25 C29 H29 120.2 . . ?
C27 C29 H29 120.2 . . ?
S1 C30 H30 123.4 . . ?
C11 C30 S1 113.13(12) . . ?
C11 C30 H30 123.4 . . ?
C5 C31 H31 119.7 . . ?
C5 C31 C32 120.52(16) . . ?
C32 C31 H31 119.7 . . ?
C25 C32 C31 119.41(17) . . ?
C25 C32 H32 120.3 . . ?
C31 C32 H32 120.3 . . ?

loop_
_geom_bond_atom_site_label_1
_geom_bond_atom_site_label_2
_geom_bond_distance
_geom_bond_site_symmetry_2
_geom_bond_publ_flag
Ni1 O1 2.1146(10) 1_456 ?
Ni1 O2 2.0464(10) . ?
Ni1 O1W 2.0467(10) . ?
Ni1 O2W 2.0979(11) . ?
Ni1 N1 2.1281(12) 1_654 ?
Ni1 N3 2.1179(12) . ?
S1 C28 1.7011(18) . ?
S1 C30 1.6995(17) . ?
O1 C3 1.2624(17) . ?
O2 C6 1.2617(17) . ?
O1W H1WA 0.8520 . ?
O1W H1WB 0.8520 . ?
O2W H2WA 0.8491 . ?
O2W H2WB 0.8501 . ?
O5 C8 1.2337(18) . ?
O6 C3 1.2604(18) . ?
O7 C6 1.2467(17) . ?
O8 C4 1.2345(18) . ?
N1 C17 1.3354(18) . ?
N1 C18 1.3384(19) . ?
N2 H2 0.8600 . ?
N2 C8 1.3379(19) . ?
N2 C13 1.4484(19) . ?
N3 C15 1.3358(19) . ?
N3 C20 1.3424(19) . ?
N4 H4 0.8600 . ?
N4 C4 1.331(2) . ?
N4 C26 1.4581(19) . ?
O9 C16 1.3757(18) . ?
O9 C25 1.3950(19) . ?
C1 C12 1.382(2) . ?
C1 C13 1.5136(19) . ?
C1 C19 1.388(2) . ?
O3W H3WA 0.81(4) . ?
O3W H3WB 0.70(9) . ?
C2 C6 1.5074(19) . ?
C2 C10 1.3966(19) . ?
C2 C14 1.3889(19) . ?
C3 C5 1.5036(19) . ?
C4 C11 1.498(2) . ?
C5 C27 1.390(2) . ?
C5 C31 1.380(2) . ?
C7 C8 1.493(2) . ?
C7 C11 1.442(2) . ?
C7 C28 1.364(2) . ?
C9 C21 1.378(2) . ?
C9 C23 1.383(2) . ?
C9 C26 1.5129(19) . ?
C10 H10 0.9300 . ?
C10 C22 1.382(2) . ?
C11 C30 1.364(2) . ?
C12 H12 0.9300 . ?
C12 C17 1.387(2) . ?
C13 H13A 0.9700 . ?
C13 H13B 0.9700 . ?
C14 H14 0.9300 . ?
C14 C24 1.387(2) . ?
C15 H15 0.9300 . ?
C15 C21 1.384(2) . ?
C16 C22 1.385(2) . ?
C16 C24 1.384(2) . ?
C17 H17 0.9300 . ?
C18 H18 0.9300 . ?
C18 C19 1.382(2) . ?
C19 H19 0.9300 . ?
C20 H20 0.9300 . ?
C20 C23 1.377(2) . ?
C21 H21 0.9300 . ?
C22 H22 0.9300 . ?
C23 H23 0.9300 . ?
C24 H24 0.9300 . ?
C25 C29 1.367(3) . ?
C25 C32 1.370(3) . ?
C26 H26A 0.9700 . ?
C26 H26B 0.9700 . ?
C27 H27 0.9300 . ?
C27 C29 1.386(2) . ?
C28 H28 0.9300 . ?
C29 H29 0.9300 . ?
C30 H30 0.9300 . ?
C31 H31 0.9300 . ?
C31 C32 1.392(2) . ?
C32 H32 0.9300 . ?

loop_
_geom_torsion_atom_site_label_1
_geom_torsion_atom_site_label_2
_geom_torsion_atom_site_label_3
_geom_torsion_atom_site_label_4
_geom_torsion
_geom_torsion_site_symmetry_1
_geom_torsion_site_symmetry_2
_geom_torsion_site_symmetry_3
_geom_torsion_site_symmetry_4
_geom_torsion_publ_flag
Ni1 O1 C3 O6 9.5(2) 1_654 . . . ?
Ni1 O1 C3 C5 -170.29(9) 1_654 . . . ?
Ni1 O2 C6 O7 -4.4(3) . . . . ?
Ni1 O2 C6 C2 178.17(10) . . . . ?
Ni1 N1 C17 C12 164.41(12) 1_456 . . . ?
Ni1 N1 C18 C19 -163.84(13) 1_456 . . . ?
Ni1 N3 C15 C21 176.83(13) . . . . ?
Ni1 N3 C20 C23 -177.66(13) . . . . ?
O1 C3 C5 C27 -161.45(14) . . . . ?
O1 C3 C5 C31 19.0(2) . . . . ?
O6 C3 C5 C27 18.7(2) . . . . ?
O6 C3 C5 C31 -160.82(15) . . . . ?
O8 C4 C11 C7 -153.74(15) . . . . ?
O8 C4 C11 C30 23.3(2) . . . . ?
N1 C18 C19 C1 -0.8(3) . . . . ?
N3 C15 C21 C9 1.4(3) . . . . ?
N3 C20 C23 C9 0.0(3) . . . . ?
N4 C4 C11 C7 27.2(2) . . . . ?
N4 C4 C11 C30 -155.74(14) . . . . ?
O9 C16 C22 C10 177.72(15) . . . . ?
O9 C16 C24 C14 -177.33(17) . . . . ?
O9 C25 C29 C27 -175.33(15) . . . . ?
O9 C25 C32 C31 174.75(16) . . . . ?
C1 C12 C17 N1 -0.4(2) . . . . ?
C2 C10 C22 C16 -0.5(2) . . . . ?
C2 C14 C24 C16 -0.1(3) . . . . ?
C3 C5 C27 C29 -179.75(15) . . . . ?
C3 C5 C31 C32 179.09(16) . . . . ?
C4 N4 C26 C9 -91.32(17) . . . . ?
C4 C11 C30 S1 -178.20(11) . . . . ?
C5 C27 C29 C25 1.1(3) . . . . ?
C5 C31 C32 C25 0.2(3) . . . . ?
C6 C2 C10 C22 -175.53(13) . . . . ?
C6 C2 C14 C24 175.83(15) . . . . ?
C7 C11 C30 S1 -0.62(17) . . . . ?
C8 N2 C13 C1 -84.59(17) . . . . ?
C8 C7 C11 C4 -4.4(2) . . . . ?
C8 C7 C11 C30 178.38(14) . . . . ?
C8 C7 C28 S1 -177.79(11) . . . . ?
C10 C2 C6 O2 172.41(13) . . . . ?
C10 C2 C6 O7 -5.3(2) . . . . ?
C10 C2 C14 C24 -1.7(2) . . . . ?
C11 C7 C8 O5 -33.5(2) . . . . ?
C11 C7 C8 N2 149.00(14) . . . . ?
C11 C7 C28 S1 0.87(17) . . . . ?
C12 C1 C13 N2 14.5(2) . . . . ?
C12 C1 C19 C18 -2.4(2) . . . . ?
C13 N2 C8 O5 -0.9(2) . . . . ?
C13 N2 C8 C7 176.62(12) . . . . ?
C13 C1 C12 C17 -177.67(14) . . . . ?
C13 C1 C19 C18 178.23(14) . . . . ?
C14 C2 C6 O2 -5.0(2) . . . . ?
C14 C2 C6 O7 177.28(14) . . . . ?
C14 C2 C10 C22 2.0(2) . . . . ?
C15 N3 C20 C23 -0.3(2) . . . . ?
C16 O9 C25 C29 -83.3(2) . . . . ?
C16 O9 C25 C32 102.6(2) . . . . ?
C17 N1 C18 C19 3.4(2) . . . . ?
C18 N1 C17 C12 -2.8(2) . . . . ?
C19 C1 C12 C17 3.0(2) . . . . ?
C19 C1 C13 N2 -166.21(13) . . . . ?
C20 N3 C15 C21 -0.5(2) . . . . ?
C21 C9 C23 C20 0.9(2) . . . . ?
C21 C9 C26 N4 -109.05(17) . . . . ?
C22 C16 C24 C14 1.6(3) . . . . ?
C23 C9 C21 C15 -1.6(2) . . . . ?
C23 C9 C26 N4 70.43(19) . . . . ?
C24 C16 C22 C10 -1.3(2) . . . . ?
C25 O9 C16 C22 166.97(16) . . . . ?
C25 O9 C16 C24 -14.0(3) . . . . ?
C26 N4 C4 O8 5.1(2) . . . . ?
C26 N4 C4 C11 -175.93(12) . . . . ?
C26 C9 C21 C15 177.91(15) . . . . ?
C26 C9 C23 C20 -178.59(15) . . . . ?
C27 C5 C31 C32 -0.4(3) . . . . ?
C28 S1 C30 C11 0.94(14) . . . . ?
C28 C7 C8 O5 144.89(16) . . . . ?
C28 C7 C8 N2 -32.6(2) . . . . ?
C28 C7 C11 C4 177.01(15) . . . . ?
C28 C7 C11 C30 -0.16(18) . . . . ?
C29 C25 C32 C31 0.7(3) . . . . ?
C30 S1 C28 C7 -1.04(14) . . . . ?
C31 C5 C27 C29 -0.2(3) . . . . ?
C32 C25 C29 C27 -1.3(3) . . . . ?
